data_4102157
loop_
_publ_author_name
'Diego Bagnis'
'Luca Beverina'
'Hui Huang'
'Fabio Silvestri'
'Yan Yao'
'Henry Yan'
'Giorgio A. Pagani'
'Tobin J. Marks'
'Antonio Facchetti'

_publ_section_title
;
 Marked Alkyl- vs Alkenyl-Substitutent Effects on Squaraine Dye
 Solid-State Structure, Carrier Mobility, and Bulk-Heterojunction Solar
 Cell Efficiency
;
_journal_name_full 'Journal of the American Chemical Society'
_journal_page_first 4074
_journal_page_last 4075
_journal_paper_doi 10.1021/ja100520q
_journal_volume 132
_journal_year 2010
_chemical_formula_moiety 'C50 H48 N6 O2'
_chemical_formula_sum 'C50 H48 N6 O2'
_chemical_formula_weight 764.94
_chemical_name_systematic
; 
 ? 
;
_space_group_IT_number 2
_symmetry_cell_setting triclinic
_symmetry_space_group_name_Hall '-P 1'
_symmetry_space_group_name_H-M 'P -1'
_atom_sites_solution_hydrogens geom
_atom_sites_solution_primary direct
_atom_sites_solution_secondary difmap
_audit_creation_method SHELXL-97
_cell_angle_alpha 100.379(10)
_cell_angle_beta 114.691(6)
_cell_angle_gamma 94.897(9)
_cell_formula_units_Z 1
_cell_length_a 10.0064(9)
_cell_length_b 10.014(2)
_cell_length_c 11.6495(11)
_cell_measurement_reflns_used 507
_cell_measurement_temperature 100(2)
_cell_measurement_theta_max 53.68
_cell_measurement_theta_min 4.30
_cell_volume 1026.3(3)
_computing_cell_refinement 'SAINT V7.23A (Bruker, 2005)'
_computing_data_collection 'APEX2 V2.1-4 (Bruker, 2007)'
_computing_data_reduction 'Bruker SAINT'
_computing_molecular_graphics 'Bruker SHELXTL'
_computing_publication_material 'Bruker SHELXTL'
_computing_structure_refinement 'SHELXL-97 (Sheldrick, 1997)'
_computing_structure_solution 'SHELXS-97 (Sheldrick, 1990)'
_diffrn_ambient_temperature 100(2)
_diffrn_measured_fraction_theta_full 0.962
_diffrn_measured_fraction_theta_max 0.891
_diffrn_measurement_device_type 'Bruker APEX-II CCD'
_diffrn_measurement_method '\f and \w scans'
_diffrn_radiation_monochromator graphite
_diffrn_radiation_source 'fine-focus sealed tube'
_diffrn_radiation_type CuK\a
_diffrn_radiation_wavelength 1.54178
_diffrn_reflns_av_R_equivalents 0.0717
_diffrn_reflns_av_sigmaI/netI 0.0930
_diffrn_reflns_limit_h_max 10
_diffrn_reflns_limit_h_min -6
_diffrn_reflns_limit_k_max 11
_diffrn_reflns_limit_k_min -10
_diffrn_reflns_limit_l_max 13
_diffrn_reflns_limit_l_min -12
_diffrn_reflns_number 6003
_diffrn_reflns_theta_full 54.00
_diffrn_reflns_theta_max 61.27
_diffrn_reflns_theta_min 4.30
_diffrn_standards_number 0
_exptl_absorpt_coefficient_mu 0.601
_exptl_absorpt_correction_T_max 0.9798
_exptl_absorpt_correction_T_min 0.7880
_exptl_absorpt_correction_type multi-scan
_exptl_absorpt_process_details 'SADABS (Bruker)'
_exptl_crystal_colour green
_exptl_crystal_density_diffrn 1.238
_exptl_crystal_density_method 'not measured'
_exptl_crystal_description needle
_exptl_crystal_F_000 406
_exptl_crystal_size_max 0.42
_exptl_crystal_size_mid 0.05
_exptl_crystal_size_min 0.03
_refine_diff_density_max 0.170
_refine_diff_density_min -0.231
_refine_diff_density_rms 0.048
_refine_ls_extinction_method none
_refine_ls_goodness_of_fit_ref 0.967
_refine_ls_hydrogen_treatment mixed
_refine_ls_matrix_type full
_refine_ls_number_parameters 270
_refine_ls_number_reflns 2823
_refine_ls_number_restraints 0
_refine_ls_restrained_S_all 0.967
_refine_ls_R_factor_all 0.1151
_refine_ls_R_factor_gt 0.0550
_refine_ls_shift/su_max 0.000
_refine_ls_shift/su_mean 0.000
_refine_ls_structure_factor_coef Fsqd
_refine_ls_weighting_details 'calc w=1/[\s^2^(Fo^2^)+(0.0631P)^2^+0.0000P] where P=(Fo^2^+2Fc^2^)/3'
_refine_ls_weighting_scheme calc
_refine_ls_wR_factor_gt 0.1158
_refine_ls_wR_factor_ref 0.1403
_reflns_number_gt 1660
_reflns_number_total 2823
_reflns_threshold_expression >2sigma(I)
_cod_data_source_file ja100520q_si_002.cif
_cod_data_source_block n0165
_cod_original_cell_volume 1026.3(2)
_cod_database_code 4102157

loop_
_symmetry_equiv_pos_as_xyz
'x, y, z'
'-x, -y, -z'

loop_
_atom_site_label
_atom_site_type_symbol
_atom_site_fract_x
_atom_site_fract_y
_atom_site_fract_z
_atom_site_U_iso_or_equiv
_atom_site_adp_type
_atom_site_occupancy
_atom_site_symmetry_multiplicity
_atom_site_calc_flag
_atom_site_refinement_flags
O1 O 0.5404(3) 1.2331(3) 0.0319(2) 0.0345(6) Uani 1 1 d .
N1 N 0.2170(3) 0.9337(3) 0.0926(3) 0.0298(7) Uani 1 1 d .
N2 N -0.0385(3) 0.9910(3) 0.2335(3) 0.0321(7) Uani 1 1 d .
N3 N -0.1263(3) 0.9172(3) 0.2715(3) 0.0321(7) Uani 1 1 d .
C1 C 0.5194(4) 1.1070(4) 0.0140(3) 0.0299(9) Uani 1 1 d .
C2 C 0.4163(4) 1.0069(4) 0.0297(3) 0.0292(8) Uani 1 1 d .
C3 C 0.3096(4) 1.0317(3) 0.0754(3) 0.0280(9) Uani 1 1 d .
C4 C 0.2798(4) 1.1616(4) 0.1179(3) 0.0326(9) Uani 1 1 d .
H4 H 0.3252 1.2482 0.1165 0.039 Uiso 1 1 calc R
C5 C 0.1735(4) 1.1415(4) 0.1619(3) 0.0320(9) Uani 1 1 d .
H5 H 0.1329 1.2114 0.1966 0.038 Uiso 1 1 calc R
C6 C 0.1355(4) 0.9983(4) 0.1462(4) 0.0314(9) Uani 1 1 d .
C7 C 0.0360(4) 0.9239(4) 0.1813(3) 0.0319(9) Uani 1 1 d .
H7 H 0.0243 0.8263 0.1667 0.038 Uiso 1 1 calc R
C8 C 0.2113(4) 0.7846(3) 0.0656(4) 0.0334(9) Uani 1 1 d .
H8A H 0.2525 0.7585 0.0026 0.040 Uiso 1 1 calc R
H8B H 0.1057 0.7375 0.0251 0.040 Uiso 1 1 calc R
C9 C 0.2981(4) 0.7357(4) 0.1869(4) 0.0353(9) Uani 1 1 d .
H9A H 0.2826 0.7877 0.2597 0.042 Uiso 1 1 calc R
H9B H 0.4061 0.7557 0.2101 0.042 Uiso 1 1 calc R
C10 C 0.2511(4) 0.5815(4) 0.1695(4) 0.0401(10) Uani 1 1 d .
H10A H 0.2643 0.5298 0.0952 0.048 Uiso 1 1 calc R
H10B H 0.1436 0.5620 0.1481 0.048 Uiso 1 1 calc R
C11 C 0.3410(4) 0.5299(4) 0.2910(4) 0.0393(10) Uani 1 1 d .
H11A H 0.3368 0.5880 0.3674 0.047 Uiso 1 1 calc R
H11B H 0.2946 0.4341 0.2795 0.047 Uiso 1 1 calc R
C12 C 0.5011(5) 0.5335(4) 0.3167(4) 0.0423(10) Uani 1 1 d .
H12 H 0.5204 0.4885 0.2475 0.051 Uiso 1 1 calc R
C13 C 0.6182(5) 0.5948(5) 0.4286(5) 0.0490(11) Uani 1 1 d .
C14 C -0.1237(4) 0.7745(4) 0.2725(4) 0.0303(9) Uani 1 1 d .
C15 C -0.2412(4) 0.6737(4) 0.1765(4) 0.0342(9) Uani 1 1 d .
H15 H -0.3239 0.6992 0.1118 0.041 Uiso 1 1 calc R
C16 C -0.2358(4) 0.5359(4) 0.1765(4) 0.0393(10) Uani 1 1 d .
H16 H -0.3153 0.4664 0.1116 0.047 Uiso 1 1 calc R
C17 C -0.1150(5) 0.4993(4) 0.2709(4) 0.0420(10) Uani 1 1 d .
H17 H -0.1116 0.4048 0.2708 0.050 Uiso 1 1 calc R
C18 C 0.0010(4) 0.6006(4) 0.3652(4) 0.0403(10) Uani 1 1 d .
H18 H 0.0841 0.5752 0.4297 0.048 Uiso 1 1 calc R
C19 C -0.0033(4) 0.7374(4) 0.3662(4) 0.0334(9) Uani 1 1 d .
H19 H 0.0765 0.8065 0.4313 0.040 Uiso 1 1 calc R
C20 C -0.2111(4) 0.9918(4) 0.3221(3) 0.0306(9) Uani 1 1 d .
C21 C -0.2396(4) 1.1196(4) 0.2968(3) 0.0316(9) Uani 1 1 d .
H21 H -0.1992 1.1592 0.2473 0.038 Uiso 1 1 calc R
C22 C -0.3275(4) 1.1896(4) 0.3442(4) 0.0352(9) Uani 1 1 d .
H22 H -0.3488 1.2760 0.3255 0.042 Uiso 1 1 calc R
C23 C -0.3834(4) 1.1337(4) 0.4179(4) 0.0374(10) Uani 1 1 d .
H23 H -0.4429 1.1817 0.4506 0.045 Uiso 1 1 calc R
C24 C -0.3532(4) 1.0081(4) 0.4444(4) 0.0424(10) Uani 1 1 d .
H24 H -0.3917 0.9703 0.4960 0.051 Uiso 1 1 calc R
C25 C -0.2679(4) 0.9363(4) 0.3971(4) 0.0347(9) Uani 1 1 d .
H25 H -0.2482 0.8495 0.4157 0.042 Uiso 1 1 calc R
H2 H 0.727(5) 0.595(5) 0.443(4) 0.075(15) Uiso 1 1 d .
H1 H 0.607(5) 0.637(5) 0.519(5) 0.084(16) Uiso 1 1 d .

loop_
_atom_site_aniso_label
_atom_site_aniso_U_11
_atom_site_aniso_U_22
_atom_site_aniso_U_33
_atom_site_aniso_U_23
_atom_site_aniso_U_13
_atom_site_aniso_U_12
O1 0.0318(14) 0.0319(16) 0.0430(16) 0.0112(12) 0.0179(12) 0.0088(12)
N1 0.0269(16) 0.0325(18) 0.0328(17) 0.0097(14) 0.0146(14) 0.0074(14)
N2 0.0291(16) 0.0372(18) 0.0329(18) 0.0111(15) 0.0157(15) 0.0042(14)
N3 0.0324(17) 0.0335(18) 0.0397(19) 0.0122(15) 0.0224(16) 0.0097(14)
C1 0.026(2) 0.039(3) 0.025(2) 0.0112(18) 0.0102(17) 0.0086(18)
C2 0.027(2) 0.036(2) 0.025(2) 0.0093(17) 0.0106(17) 0.0059(17)
C3 0.0272(19) 0.031(2) 0.026(2) 0.0086(16) 0.0106(17) 0.0059(16)
C4 0.033(2) 0.035(2) 0.032(2) 0.0116(18) 0.0153(18) 0.0048(17)
C5 0.032(2) 0.036(2) 0.033(2) 0.0102(18) 0.0168(18) 0.0119(17)
C6 0.029(2) 0.038(2) 0.033(2) 0.0113(18) 0.0170(18) 0.0084(17)
C7 0.028(2) 0.035(2) 0.033(2) 0.0100(18) 0.0126(18) 0.0087(17)
C8 0.033(2) 0.030(2) 0.041(2) 0.0091(18) 0.0189(18) 0.0053(17)
C9 0.034(2) 0.035(2) 0.036(2) 0.0073(18) 0.0144(18) 0.0063(17)
C10 0.047(2) 0.039(2) 0.042(2) 0.0145(19) 0.025(2) 0.0086(19)
C11 0.048(2) 0.034(2) 0.040(2) 0.0124(18) 0.021(2) 0.0097(18)
C12 0.056(3) 0.035(2) 0.054(3) 0.022(2) 0.033(3) 0.021(2)
C13 0.048(3) 0.051(3) 0.060(3) 0.031(2) 0.027(3) 0.019(2)
C14 0.031(2) 0.030(2) 0.038(2) 0.0099(18) 0.022(2) 0.0056(18)
C15 0.034(2) 0.040(2) 0.037(2) 0.0111(18) 0.0211(19) 0.0115(19)
C16 0.042(2) 0.037(2) 0.042(2) 0.0060(19) 0.024(2) 0.0051(19)
C17 0.056(3) 0.036(2) 0.051(3) 0.019(2) 0.034(2) 0.016(2)
C18 0.040(2) 0.045(3) 0.044(2) 0.019(2) 0.021(2) 0.016(2)
C19 0.032(2) 0.036(2) 0.033(2) 0.0092(18) 0.0152(19) 0.0083(18)
C20 0.0242(19) 0.034(2) 0.034(2) 0.0071(18) 0.0121(18) 0.0072(16)
C21 0.027(2) 0.038(2) 0.031(2) 0.0112(17) 0.0120(17) 0.0085(17)
C22 0.032(2) 0.038(2) 0.034(2) 0.0082(18) 0.0110(18) 0.0134(18)
C23 0.033(2) 0.041(2) 0.041(2) 0.006(2) 0.020(2) 0.0129(18)
C24 0.039(2) 0.045(3) 0.053(3) 0.011(2) 0.030(2) 0.007(2)
C25 0.032(2) 0.033(2) 0.045(2) 0.0090(19) 0.0210(19) 0.0108(18)

loop_
_atom_type_symbol
_atom_type_description
_atom_type_scat_dispersion_real
_atom_type_scat_dispersion_imag
_atom_type_scat_source
C C 0.0181 0.0091 'International Tables Vol C Tables 4.2.6.8 and 6.1.1.4'
H H 0.0000 0.0000 'International Tables Vol C Tables 4.2.6.8 and 6.1.1.4'
N N 0.0311 0.0180 'International Tables Vol C Tables 4.2.6.8 and 6.1.1.4'
O O 0.0492 0.0322 'International Tables Vol C Tables 4.2.6.8 and 6.1.1.4'

loop_
_geom_angle_atom_site_label_1
_geom_angle_atom_site_label_2
_geom_angle_atom_site_label_3
_geom_angle
_geom_angle_site_symmetry_3
C6 N1 C3 109.4(3) .
C6 N1 C8 123.8(3) .
C3 N1 C8 126.7(3) .
C7 N2 N3 117.6(3) .
N2 N3 C20 116.2(3) .
N2 N3 C14 122.6(3) .
C20 N3 C14 121.0(3) .
O1 C1 C2 133.7(3) .
O1 C1 C2 136.7(3) 2_675
C2 C1 C2 89.5(3) 2_675
C3 C2 C1 128.6(3) .
C3 C2 C1 140.9(3) 2_675
C1 C2 C1 90.5(3) 2_675
N1 C3 C2 126.7(3) .
N1 C3 C4 106.8(3) .
C2 C3 C4 126.5(3) .
C5 C4 C3 108.2(3) .
C5 C4 H4 125.9 .
C3 C4 H4 125.9 .
C4 C5 C6 107.7(3) .
C4 C5 H5 126.2 .
C6 C5 H5 126.2 .
N1 C6 C5 108.0(3) .
N1 C6 C7 121.9(3) .
C5 C6 C7 130.1(3) .
N2 C7 C6 119.4(3) .
N2 C7 H7 120.3 .
C6 C7 H7 120.3 .
N1 C8 C9 112.5(3) .
N1 C8 H8A 109.1 .
C9 C8 H8A 109.1 .
N1 C8 H8B 109.1 .
C9 C8 H8B 109.1 .
H8A C8 H8B 107.8 .
C8 C9 C10 112.5(3) .
C8 C9 H9A 109.1 .
C10 C9 H9A 109.1 .
C8 C9 H9B 109.1 .
C10 C9 H9B 109.1 .
H9A C9 H9B 107.8 .
C9 C10 C11 113.0(3) .
C9 C10 H10A 109.0 .
C11 C10 H10A 109.0 .
C9 C10 H10B 109.0 .
C11 C10 H10B 109.0 .
H10A C10 H10B 107.8 .
C12 C11 C10 112.2(3) .
C12 C11 H11A 109.2 .
C10 C11 H11A 109.2 .
C12 C11 H11B 109.2 .
C10 C11 H11B 109.2 .
H11A C11 H11B 107.9 .
C13 C12 C11 125.0(4) .
C13 C12 H12 117.5 .
C11 C12 H12 117.5 .
C12 C13 H2 123(3) .
C12 C13 H1 123(3) .
H2 C13 H1 114(4) .
C19 C14 C15 120.4(3) .
C19 C14 N3 119.9(3) .
C15 C14 N3 119.7(3) .
C16 C15 C14 119.2(4) .
C16 C15 H15 120.4 .
C14 C15 H15 120.4 .
C17 C16 C15 120.2(4) .
C17 C16 H16 119.9 .
C15 C16 H16 119.9 .
C16 C17 C18 119.9(4) .
C16 C17 H17 120.0 .
C18 C17 H17 120.0 .
C19 C18 C17 120.4(4) .
C19 C18 H18 119.8 .
C17 C18 H18 119.8 .
C18 C19 C14 119.9(4) .
C18 C19 H19 120.0 .
C14 C19 H19 120.0 .
C21 C20 C25 119.6(3) .
C21 C20 N3 120.8(3) .
C25 C20 N3 119.6(3) .
C20 C21 C22 119.9(3) .
C20 C21 H21 120.0 .
C22 C21 H21 120.0 .
C23 C22 C21 120.0(4) .
C23 C22 H22 120.0 .
C21 C22 H22 120.0 .
C22 C23 C24 120.0(3) .
C22 C23 H23 120.0 .
C24 C23 H23 120.0 .
C23 C24 C25 120.9(4) .
C23 C24 H24 119.5 .
C25 C24 H24 119.5 .
C24 C25 C20 119.6(4) .
C24 C25 H25 120.2 .
C20 C25 H25 120.2 .

loop_
_geom_bond_atom_site_label_1
_geom_bond_atom_site_label_2
_geom_bond_distance
_geom_bond_site_symmetry_2
O1 C1 1.227(4) .
N1 C6 1.359(4) .
N1 C3 1.391(4) .
N1 C8 1.460(4) .
N2 C7 1.302(4) .
N2 N3 1.359(4) .
N3 C20 1.411(4) .
N3 C14 1.433(4) .
C1 C2 1.466(5) .
C1 C2 1.471(5) 2_675
C2 C3 1.398(5) .
C2 C1 1.471(5) 2_675
C3 C4 1.409(5) .
C4 C5 1.375(5) .
C4 H4 0.9500 .
C5 C6 1.410(5) .
C5 H5 0.9500 .
C6 C7 1.426(5) .
C7 H7 0.9500 .
C8 C9 1.512(5) .
C8 H8A 0.9900 .
C8 H8B 0.9900 .
C9 C10 1.526(5) .
C9 H9A 0.9900 .
C9 H9B 0.9900 .
C10 C11 1.537(5) .
C10 H10A 0.9900 .
C10 H10B 0.9900 .
C11 C12 1.498(5) .
C11 H11A 0.9900 .
C11 H11B 0.9900 .
C12 C13 1.327(6) .
C12 H12 0.9500 .
C13 H2 1.03(5) .
C13 H1 1.12(5) .
C14 C19 1.380(5) .
C14 C15 1.394(5) .
C15 C16 1.385(5) .
C15 H15 0.9500 .
C16 C17 1.384(6) .
C16 H16 0.9500 .
C17 C18 1.384(6) .
C17 H17 0.9500 .
C18 C19 1.372(5) .
C18 H18 0.9500 .
C19 H19 0.9500 .
C20 C21 1.391(5) .
C20 C25 1.391(5) .
C21 C22 1.393(5) .
C21 H21 0.9500 .
C22 C23 1.373(5) .
C22 H22 0.9500 .
C23 C24 1.377(5) .
C23 H23 0.9500 .
C24 C25 1.380(5) .
C24 H24 0.9500 .
C25 H25 0.9500 .

loop_
_geom_torsion_atom_site_label_1
_geom_torsion_atom_site_label_2
_geom_torsion_atom_site_label_3
_geom_torsion_atom_site_label_4
_geom_torsion
_geom_torsion_site_symmetry_1
_geom_torsion_site_symmetry_4
C7 N2 N3 C20 -177.1(3) . .
C7 N2 N3 C14 8.7(5) . .
O1 C1 C2 C3 -1.7(6) . .
C2 C1 C2 C3 177.9(4) 2_675 .
O1 C1 C2 C1 -179.6(5) . 2_675
C2 C1 C2 C1 0.0 2_675 2_675
C6 N1 C3 C2 176.2(3) . .
C8 N1 C3 C2 -0.5(6) . .
C6 N1 C3 C4 -1.4(4) . .
C8 N1 C3 C4 -178.1(3) . .
C1 C2 C3 N1 -177.8(3) . .
C1 C2 C3 N1 -1.2(7) 2_675 .
C1 C2 C3 C4 -0.7(6) . .
C1 C2 C3 C4 175.9(4) 2_675 .
N1 C3 C4 C5 1.1(4) . .
C2 C3 C4 C5 -176.5(3) . .
C3 C4 C5 C6 -0.4(4) . .
C3 N1 C6 C5 1.2(4) . .
C8 N1 C6 C5 178.0(3) . .
C3 N1 C6 C7 -176.7(3) . .
C8 N1 C6 C7 0.1(5) . .
C4 C5 C6 N1 -0.5(4) . .
C4 C5 C6 C7 177.1(4) . .
N3 N2 C7 C6 -176.8(3) . .
N1 C6 C7 N2 179.3(3) . .
C5 C6 C7 N2 2.0(6) . .
C6 N1 C8 C9 -76.9(4) . .
C3 N1 C8 C9 99.4(4) . .
N1 C8 C9 C10 160.5(3) . .
C8 C9 C10 C11 178.7(3) . .
C9 C10 C11 C12 -68.4(4) . .
C10 C11 C12 C13 126.8(4) . .
N2 N3 C14 C19 72.9(4) . .
C20 N3 C14 C19 -101.1(4) . .
N2 N3 C14 C15 -105.4(4) . .
C20 N3 C14 C15 80.7(4) . .
C19 C14 C15 C16 0.2(5) . .
N3 C14 C15 C16 178.4(3) . .
C14 C15 C16 C17 -0.1(5) . .
C15 C16 C17 C18 -0.2(6) . .
C16 C17 C18 C19 0.3(6) . .
C17 C18 C19 C14 -0.1(5) . .
C15 C14 C19 C18 -0.1(5) . .
N3 C14 C19 C18 -178.3(3) . .
N2 N3 C20 C21 19.5(5) . .
C14 N3 C20 C21 -166.2(3) . .
N2 N3 C20 C25 -161.1(3) . .
C14 N3 C20 C25 13.2(5) . .
C25 C20 C21 C22 -1.4(5) . .
N3 C20 C21 C22 177.9(3) . .
C20 C21 C22 C23 1.3(5) . .
C21 C22 C23 C24 -0.4(6) . .
C22 C23 C24 C25 -0.4(6) . .
C23 C24 C25 C20 0.3(6) . .
C21 C20 C25 C24 0.7(5) . .
N3 C20 C25 C24 -178.7(3) . .
